data_6000445
loop_
_publ_author_name
'Malchus, M.'
'Jansen, M.'

_publ_section_title
;
 Structural investigations of the phase transitions of tetramethylammonium
 sulfate
;
_journal_issue 4
_journal_name_full 'Acta Crystallographica B'
_journal_page_first 494
_journal_page_last 502
_journal_paper_doi 10.1107/S0108768197018351
_journal_volume 54
_journal_year 1998
_chemical_formula_sum 'C8 H24 N2 O4 S'
_space_group_name_H-M_alt 'P 42/n m c'
_cell_angle_alpha 90.000
_cell_angle_beta 90.000
_cell_angle_gamma 90.000
_cell_length_a 7.5355
_cell_length_b 7.5355
_cell_length_c 10.9910
_cell_volume 624.11
_diffrn_ambient_temperature 223
_cod_duplicate_entry 2002996
_cod_database_code 6000445

loop_
_atom_site_label
_atom_site_fract_x
_atom_site_fract_y
_atom_site_fract_z
? ? ? ?
